data_7030872
loop_
_publ_author_name
'Bortoluzzi, Marco'
'Bianchin, Elena'
'Roppa, Stefania'
'Bertolasi, Valerio'
'Enrichi, Francesco'

_publ_section_title
;
 Yttrium and lanthanide complexes of \b-dialdehydes: synthesis,
 characterization and luminescence of coordination compounds with the
 conjugate base of nitromalonaldehyde.
;
_journal_issue 26
_journal_name_full 'Dalton transactions (Cambridge, England : 2003)'
_journal_page_first 10120
_journal_page_last 10131
_journal_paper_doi 10.1039/c4dt00643g
_journal_volume 43
_journal_year 2014
_chemical_formula_moiety 'C12 H8 N4 O16 Y, C24 H20 As'
_chemical_formula_sum 'C36 H28 As N4 O16 Y'
_chemical_formula_weight 936.45
_chemical_name_systematic
;
 ?
;
_space_group_IT_number 2
_symmetry_cell_setting triclinic
_symmetry_space_group_name_Hall '-P 1'
_symmetry_space_group_name_H-M 'P -1'
_atom_sites_solution_hydrogens geom
_atom_sites_solution_primary direct
_atom_sites_solution_secondary difmap
_audit_creation_method SHELXL-97
_cell_angle_alpha 71.1379(6)
_cell_angle_beta 78.6566(6)
_cell_angle_gamma 85.7839(6)
_cell_formula_units_Z 2
_cell_length_a 10.7426(2)
_cell_length_b 13.4270(2)
_cell_length_c 14.1483(3)
_cell_measurement_reflns_used 22838
_cell_measurement_temperature 295
_cell_measurement_theta_max 30.0
_cell_measurement_theta_min 4.31
_cell_volume 1893.34(6)
_computing_cell_refinement 'Denzo-SMN (Otwinowski & Minor, 1997)'
_computing_data_collection 'COLLECT (Nonius, 1998)'
_computing_data_reduction 'Denzo-SMN (Otwinowski & Minor, 1997)'
_computing_molecular_graphics 'ORTEP III (Burnett & Johnson, 1996)'
_computing_publication_material 'SHELXL-97 (Sheldrick, 1997), PARST(Nardelli, 1995)'
_computing_structure_refinement 'SHELXL-97 (Sheldrick, 1997)'
_computing_structure_solution 'SIR97 (Altomare et al., 1999)'
_diffrn_ambient_temperature 295
_diffrn_measured_fraction_theta_full 0.986
_diffrn_measured_fraction_theta_max 0.986
_diffrn_measurement_device_type 'Nonius Kappa CCD'
_diffrn_measurement_method '\f scans and \w scans'
_diffrn_radiation_monochromator graphite
_diffrn_radiation_source 'fine-focus sealed tube'
_diffrn_radiation_type MoK\a
_diffrn_radiation_wavelength 0.71073
_diffrn_reflns_av_R_equivalents 0.0346
_diffrn_reflns_av_unetI/netI 0.0479
_diffrn_reflns_limit_h_max 15
_diffrn_reflns_limit_h_min -14
_diffrn_reflns_limit_k_max 18
_diffrn_reflns_limit_k_min -18
_diffrn_reflns_limit_l_max 19
_diffrn_reflns_limit_l_min -16
_diffrn_reflns_number 22838
_diffrn_reflns_theta_full 30.03
_diffrn_reflns_theta_max 30.03
_diffrn_reflns_theta_min 4.31
_exptl_absorpt_coefficient_mu 2.488
_exptl_absorpt_correction_T_max 0.512
_exptl_absorpt_correction_T_min 0.447
_exptl_absorpt_correction_type empirical
_exptl_absorpt_process_details 'SORTAV(R.H. Blessing, Acta Cryst., 1995, A51, 33)'
_exptl_crystal_colour yellow
_exptl_crystal_density_diffrn 1.643
_exptl_crystal_density_method 'not measured'
_exptl_crystal_description block
_exptl_crystal_F_000 944
_exptl_crystal_size_max 0.38
_exptl_crystal_size_mid 0.29
_exptl_crystal_size_min 0.26
_refine_diff_density_max 0.709
_refine_diff_density_min -0.619
_refine_diff_density_rms 0.061
_refine_ls_extinction_method none
_refine_ls_goodness_of_fit_ref 1.031
_refine_ls_hydrogen_treatment constr
_refine_ls_matrix_type full
_refine_ls_number_parameters 523
_refine_ls_number_reflns 10914
_refine_ls_number_restraints 0
_refine_ls_restrained_S_all 1.031
_refine_ls_R_factor_all 0.0647
_refine_ls_R_factor_gt 0.0410
_refine_ls_shift/su_max 0.000
_refine_ls_shift/su_mean 0.000
_refine_ls_structure_factor_coef Fsqd
_refine_ls_weighting_details 'calc w=1/[\s^2^(Fo^2^)+(0.0461P)^2^+0.5899P] where P=(Fo^2^+2Fc^2^)/3'
_refine_ls_weighting_scheme calc
_refine_ls_wR_factor_gt 0.0957
_refine_ls_wR_factor_ref 0.1037
_reflns_number_gt 8199
_reflns_number_total 10914
_reflns_threshold_expression I>2sigma(I)
_cod_data_source_file c4dt00643g2.cif
_cod_data_source_block 1Y
_cod_depositor_comments
;
The following automatic conversions were performed:

'_symmetry_cell_setting' value 'Triclinic' changed to 'triclinic'
according to
/usr/data/users/saulius/crontab/automatic-downloads/rss-feeds/RSC/lib/dictionaries/cif_core.dic
dictionary named 'cif_core.dic' version 2.4.2 from 2011-04-26.

Automatic conversion script
Id: cif_fix_values 2281 2013-09-26 08:29:07Z andrius 

 Adding full bibliography for 7030872.cif.
;
_cod_original_sg_symbol_H-M P-1
_cod_database_code 7030872

loop_
_symmetry_equiv_pos_as_xyz
'x, y, z'
'-x, -y, -z'

loop_
_atom_site_label
_atom_site_type_symbol
_atom_site_fract_x
_atom_site_fract_y
_atom_site_fract_z
_atom_site_U_iso_or_equiv
_atom_site_adp_type
_atom_site_occupancy
_atom_site_symmetry_multiplicity
_atom_site_calc_flag
_atom_site_refinement_flags
Y1 Y 0.244143(19) 0.220743(17) -0.060986(17) 0.04305(7) Uani 1 1 d .
O1 O 0.36527(17) 0.06808(14) -0.03110(17) 0.0660(5) Uani 1 1 d .
C1 C 0.3492(2) -0.0265(2) -0.0206(2) 0.0596(7) Uani 1 1 d .
H1 H 0.4108 -0.0747 0.0046 0.071 Uiso 1 1 calc R
C2 C 0.2466(2) -0.06501(18) -0.04368(18) 0.0484(5) Uani 1 1 d .
C3 C 0.1481(2) -0.0027(2) -0.0840(2) 0.0526(6) Uani 1 1 d .
H3 H 0.0862 -0.0358 -0.1004 0.063 Uiso 1 1 calc R
O2 O 0.13680(17) 0.09333(15) -0.09949(16) 0.0624(5) Uani 1 1 d .
N1 N 0.2446(2) -0.17554(19) -0.0298(2) 0.0670(6) Uani 1 1 d .
O3 O 0.1825(2) -0.20693(17) -0.0767(2) 0.0798(6) Uani 1 1 d .
O4 O 0.2992(3) -0.2346(2) 0.0347(3) 0.1302(13) Uani 1 1 d .
O5 O 0.3358(2) 0.22454(18) 0.07571(15) 0.0742(6) Uani 1 1 d .
C4 C 0.3024(3) 0.2066(2) 0.1682(2) 0.0610(7) Uani 1 1 d .
H4 H 0.3577 0.2249 0.2028 0.073 Uiso 1 1 calc R
C5 C 0.1871(2) 0.16054(17) 0.22452(18) 0.0464(5) Uani 1 1 d .
C6 C 0.0947(2) 0.13260(18) 0.18092(19) 0.0493(5) Uani 1 1 d .
H6 H 0.0197 0.1042 0.2238 0.059 Uiso 1 1 calc R
O6 O 0.10512(15) 0.14291(14) 0.08903(13) 0.0523(4) Uani 1 1 d .
N2 N 0.1611(3) 0.14312(17) 0.33130(17) 0.0611(6) Uani 1 1 d .
O7 O 0.2387(3) 0.1719(2) 0.36981(18) 0.0983(8) Uani 1 1 d .
O8 O 0.0623(2) 0.10003(18) 0.38235(16) 0.0791(6) Uani 1 1 d .
O9 O 0.44978(15) 0.28294(14) -0.12756(14) 0.0557(4) Uani 1 1 d .
C7 C 0.5046(2) 0.3654(2) -0.13570(19) 0.0556(6) Uani 1 1 d .
H7 H 0.5922 0.3675 -0.1571 0.067 Uiso 1 1 calc R
C8 C 0.4454(2) 0.4539(2) -0.11548(18) 0.0531(6) Uani 1 1 d .
C9 C 0.3166(3) 0.4637(2) -0.0795(2) 0.0588(6) Uani 1 1 d .
H9 H 0.2882 0.5263 -0.0673 0.071 Uiso 1 1 calc R
O10 O 0.23631(17) 0.39429(15) -0.06250(17) 0.0657(5) Uani 1 1 d .
N3 N 0.5210(3) 0.5458(2) -0.13705(19) 0.0710(7) Uani 1 1 d .
O11 O 0.6368(2) 0.5353(2) -0.1524(2) 0.1019(8) Uani 1 1 d .
O12 O 0.4671(3) 0.6309(2) -0.1415(2) 0.1037(9) Uani 1 1 d .
O13 O 0.04901(16) 0.29382(14) -0.10036(14) 0.0569(4) Uani 1 1 d .
C10 C 0.0009(2) 0.32190(19) -0.1779(2) 0.0549(6) Uani 1 1 d .
H10 H -0.0848 0.3403 -0.1708 0.066 Uiso 1 1 calc R
C11 C 0.0671(3) 0.32772(19) -0.2757(2) 0.0541(6) Uani 1 1 d .
C12 C 0.1957(3) 0.3050(2) -0.2998(2) 0.0577(6) Uani 1 1 d .
H12 H 0.2292 0.3137 -0.3677 0.069 Uiso 1 1 calc R
O14 O 0.26982(17) 0.27423(15) -0.23835(14) 0.0590(4) Uani 1 1 d .
N4 N -0.0016(3) 0.3619(2) -0.3589(2) 0.0712(7) Uani 1 1 d .
O15 O 0.0543(3) 0.3658(3) -0.4440(2) 0.1120(10) Uani 1 1 d .
O16 O -0.1141(2) 0.38351(19) -0.3408(2) 0.0881(7) Uani 1 1 d .
As1 As -0.27798(2) -0.755856(17) -0.585032(17) 0.04298(7) Uani 1 1 d .
C13 C -0.2453(2) -0.80008(17) -0.44918(18) 0.0465(5) Uani 1 1 d .
C14 C -0.1277(2) -0.84111(19) -0.42868(19) 0.0516(6) Uani 1 1 d .
H14 H -0.0630 -0.8464 -0.4812 0.062 Uiso 1 1 calc R
C15 C -0.1073(3) -0.8742(2) -0.3297(2) 0.0604(7) Uani 1 1 d .
H15 H -0.0286 -0.9019 -0.3157 0.072 Uiso 1 1 calc R
C16 C -0.2025(3) -0.8663(2) -0.2520(2) 0.0685(8) Uani 1 1 d .
H16 H -0.1878 -0.8879 -0.1857 0.082 Uiso 1 1 calc R
C17 C -0.3205(3) -0.8263(2) -0.2721(2) 0.0714(8) Uani 1 1 d .
H17 H -0.3852 -0.8221 -0.2191 0.086 Uiso 1 1 calc R
C18 C -0.3423(3) -0.7926(2) -0.3709(2) 0.0581(6) Uani 1 1 d .
H18 H -0.4213 -0.7652 -0.3847 0.070 Uiso 1 1 calc R
C19 C -0.3151(2) -0.87592(18) -0.61983(18) 0.0479(5) Uani 1 1 d .
C20 C -0.3959(3) -0.8661(2) -0.6876(2) 0.0628(7) Uani 1 1 d .
H20 H -0.4353 -0.8020 -0.7149 0.075 Uiso 1 1 calc R
C21 C -0.4172(3) -0.9531(2) -0.7141(3) 0.0720(8) Uani 1 1 d .
H21 H -0.4719 -0.9477 -0.7590 0.086 Uiso 1 1 calc R
C22 C -0.3577(3) -1.0479(2) -0.6741(3) 0.0701(8) Uani 1 1 d .
H22 H -0.3722 -1.1060 -0.6924 0.084 Uiso 1 1 calc R
C23 C -0.2773(3) -1.0567(2) -0.6076(3) 0.0699(8) Uani 1 1 d .
H23 H -0.2372 -1.1207 -0.5814 0.084 Uiso 1 1 calc R
C24 C -0.2552(3) -0.97047(19) -0.5790(2) 0.0584(6) Uani 1 1 d .
H24 H -0.2012 -0.9764 -0.5335 0.070 Uiso 1 1 calc R
C25 C -0.4192(2) -0.66030(19) -0.59361(18) 0.0483(5) Uani 1 1 d .
C26 C -0.3948(3) -0.55339(19) -0.62200(19) 0.0534(6) Uani 1 1 d .
H26 H -0.3117 -0.5297 -0.6380 0.064 Uiso 1 1 calc R
C27 C -0.4953(3) -0.4829(2) -0.6262(2) 0.0665(8) Uani 1 1 d .
H27 H -0.4800 -0.4113 -0.6441 0.080 Uiso 1 1 calc R
C28 C -0.6171(3) -0.5178(3) -0.6042(2) 0.0748(9) Uani 1 1 d .
H28 H -0.6842 -0.4696 -0.6071 0.090 Uiso 1 1 calc R
C29 C -0.6418(3) -0.6235(3) -0.5776(2) 0.0736(8) Uani 1 1 d .
H29 H -0.7252 -0.6461 -0.5639 0.088 Uiso 1 1 calc R
C30 C -0.5428(3) -0.6962(2) -0.5713(2) 0.0627(7) Uani 1 1 d .
H30 H -0.5589 -0.7678 -0.5524 0.075 Uiso 1 1 calc R
C31 C -0.1367(2) -0.68408(16) -0.68104(17) 0.0420(5) Uani 1 1 d .
C32 C -0.1318(2) -0.67519(19) -0.78193(19) 0.0498(5) Uani 1 1 d .
H32 H -0.1952 -0.7045 -0.8006 0.060 Uiso 1 1 calc R
C33 C -0.0325(3) -0.6225(2) -0.8548(2) 0.0560(6) Uani 1 1 d .
H33 H -0.0292 -0.6159 -0.9228 0.067 Uiso 1 1 calc R
C34 C 0.0613(3) -0.5800(2) -0.8271(2) 0.0576(6) Uani 1 1 d .
H34 H 0.1284 -0.5452 -0.8763 0.069 Uiso 1 1 calc R
C35 C 0.0564(3) -0.5888(2) -0.7268(2) 0.0590(6) Uani 1 1 d .
H35 H 0.1210 -0.5601 -0.7088 0.071 Uiso 1 1 calc R
C36 C -0.0431(2) -0.63969(19) -0.6521(2) 0.0518(5) Uani 1 1 d .
H36 H -0.0473 -0.6441 -0.5846 0.062 Uiso 1 1 calc R

loop_
_atom_site_aniso_label
_atom_site_aniso_U_11
_atom_site_aniso_U_22
_atom_site_aniso_U_33
_atom_site_aniso_U_23
_atom_site_aniso_U_13
_atom_site_aniso_U_12
Y1 0.03294(11) 0.05246(13) 0.04445(12) -0.01296(9) -0.01111(9) -0.00476(8)
O1 0.0471(10) 0.0561(10) 0.1049(16) -0.0244(10) -0.0391(10) -0.0005(8)
C1 0.0446(13) 0.0606(15) 0.0797(19) -0.0196(13) -0.0309(13) 0.0014(11)
C2 0.0451(12) 0.0541(13) 0.0491(13) -0.0152(10) -0.0150(10) -0.0083(10)
C3 0.0432(13) 0.0649(15) 0.0595(15) -0.0266(12) -0.0174(11) -0.0073(10)
O2 0.0495(10) 0.0654(11) 0.0855(14) -0.0292(10) -0.0346(10) 0.0015(8)
N1 0.0636(15) 0.0610(13) 0.0843(17) -0.0232(12) -0.0302(13) -0.0038(11)
O3 0.0690(13) 0.0826(14) 0.1110(18) -0.0544(13) -0.0261(12) -0.0101(11)
O4 0.151(3) 0.0649(15) 0.195(3) -0.0235(17) -0.111(3) 0.0095(16)
O5 0.0616(12) 0.1106(16) 0.0515(11) -0.0166(10) -0.0136(9) -0.0412(11)
C4 0.0627(16) 0.0694(16) 0.0558(16) -0.0132(12) -0.0264(13) -0.0195(13)
C5 0.0554(14) 0.0395(11) 0.0450(12) -0.0113(9) -0.0150(10) 0.0004(9)
C6 0.0423(12) 0.0467(12) 0.0524(14) -0.0073(10) -0.0072(10) -0.0027(9)
O6 0.0401(9) 0.0666(10) 0.0499(10) -0.0130(8) -0.0118(7) -0.0134(7)
N2 0.0844(17) 0.0504(12) 0.0493(12) -0.0148(9) -0.0189(12) 0.0079(11)
O7 0.129(2) 0.119(2) 0.0580(13) -0.0265(13) -0.0371(14) -0.0198(17)
O8 0.0869(16) 0.0859(14) 0.0547(12) -0.0209(10) 0.0067(11) 0.0008(12)
O9 0.0363(8) 0.0684(11) 0.0605(11) -0.0183(8) -0.0063(8) -0.0051(7)
C7 0.0354(11) 0.0790(17) 0.0447(13) -0.0059(11) -0.0085(10) -0.0131(11)
C8 0.0499(13) 0.0632(14) 0.0442(13) -0.0084(10) -0.0126(11) -0.0160(11)
C9 0.0560(15) 0.0553(14) 0.0662(16) -0.0159(12) -0.0183(13) -0.0029(11)
O10 0.0419(9) 0.0620(11) 0.0966(15) -0.0311(10) -0.0084(10) -0.0050(8)
N3 0.0665(16) 0.0837(18) 0.0600(14) -0.0106(12) -0.0153(12) -0.0286(13)
O11 0.0640(15) 0.126(2) 0.117(2) -0.0328(16) -0.0118(14) -0.0442(14)
O12 0.103(2) 0.0685(15) 0.139(2) -0.0242(15) -0.0252(18) -0.0289(14)
O13 0.0433(9) 0.0688(11) 0.0581(10) -0.0182(8) -0.0133(8) 0.0055(8)
C10 0.0405(12) 0.0525(13) 0.0738(17) -0.0159(12) -0.0232(12) 0.0022(10)
C11 0.0563(15) 0.0532(13) 0.0587(15) -0.0146(11) -0.0293(12) -0.0005(11)
C12 0.0584(16) 0.0685(16) 0.0478(14) -0.0154(11) -0.0175(12) -0.0034(12)
O14 0.0448(9) 0.0826(12) 0.0489(10) -0.0181(9) -0.0123(8) 0.0010(8)
N4 0.0732(18) 0.0699(15) 0.0808(19) -0.0203(13) -0.0440(15) -0.0016(12)
O15 0.100(2) 0.178(3) 0.0645(16) -0.0312(16) -0.0413(15) -0.0053(19)
O16 0.0746(16) 0.0894(15) 0.120(2) -0.0374(14) -0.0622(15) 0.0169(12)
As1 0.04223(13) 0.04314(12) 0.04360(13) -0.01335(9) -0.00851(10) -0.00057(9)
C13 0.0503(13) 0.0440(11) 0.0442(12) -0.0144(9) -0.0060(10) 0.0006(9)
C14 0.0545(14) 0.0551(13) 0.0445(12) -0.0172(10) -0.0073(11) 0.0065(10)
C15 0.0699(18) 0.0586(15) 0.0531(15) -0.0156(11) -0.0202(13) 0.0105(12)
C16 0.090(2) 0.0699(17) 0.0437(14) -0.0167(12) -0.0118(14) 0.0053(15)
C17 0.077(2) 0.0812(19) 0.0503(15) -0.0246(14) 0.0067(15) 0.0041(15)
C18 0.0532(15) 0.0643(15) 0.0543(15) -0.0213(12) -0.0025(12) 0.0068(11)
C19 0.0476(13) 0.0468(12) 0.0488(13) -0.0149(9) -0.0061(10) -0.0062(9)
C20 0.0637(17) 0.0584(15) 0.0720(18) -0.0220(13) -0.0238(14) -0.0002(12)
C21 0.0695(19) 0.080(2) 0.079(2) -0.0363(16) -0.0207(16) -0.0105(15)
C22 0.076(2) 0.0599(16) 0.079(2) -0.0311(14) -0.0033(16) -0.0176(14)
C23 0.080(2) 0.0487(14) 0.079(2) -0.0187(13) -0.0107(17) -0.0021(13)
C24 0.0660(17) 0.0491(13) 0.0600(15) -0.0151(11) -0.0143(13) -0.0023(11)
C25 0.0438(12) 0.0571(13) 0.0448(12) -0.0161(10) -0.0113(10) 0.0041(10)
C26 0.0536(14) 0.0558(14) 0.0498(13) -0.0158(11) -0.0113(11) 0.0074(11)
C27 0.075(2) 0.0679(17) 0.0563(16) -0.0207(13) -0.0186(14) 0.0245(14)
C28 0.071(2) 0.100(2) 0.0561(16) -0.0285(16) -0.0269(15) 0.0422(18)
C29 0.0437(15) 0.115(3) 0.0631(18) -0.0295(17) -0.0143(13) 0.0105(15)
C30 0.0466(14) 0.0736(17) 0.0657(17) -0.0187(13) -0.0105(13) -0.0022(12)
C31 0.0404(11) 0.0412(10) 0.0440(11) -0.0130(9) -0.0088(9) 0.0021(8)
C32 0.0449(13) 0.0559(13) 0.0516(13) -0.0193(10) -0.0116(10) -0.0022(10)
C33 0.0559(15) 0.0632(15) 0.0455(13) -0.0147(11) -0.0061(11) 0.0002(11)
C34 0.0456(13) 0.0537(13) 0.0654(17) -0.0138(11) 0.0006(12) -0.0024(10)
C35 0.0470(14) 0.0571(14) 0.0770(19) -0.0212(13) -0.0183(13) -0.0072(11)
C36 0.0543(14) 0.0526(13) 0.0539(14) -0.0186(10) -0.0185(11) -0.0030(10)

loop_
_atom_type_symbol
_atom_type_description
_atom_type_scat_dispersion_real
_atom_type_scat_dispersion_imag
_atom_type_scat_source
Y Y -2.7962 3.5667 'International Tables Vol C Tables 4.2.6.8 and 6.1.1.4'
C C 0.0033 0.0016 'International Tables Vol C Tables 4.2.6.8 and 6.1.1.4'
H H 0.0000 0.0000 'International Tables Vol C Tables 4.2.6.8 and 6.1.1.4'
As As 0.0499 2.0058 'International Tables Vol C Tables 4.2.6.8 and 6.1.1.4'
N N 0.0061 0.0033 'International Tables Vol C Tables 4.2.6.8 and 6.1.1.4'
O O 0.0106 0.0060 'International Tables Vol C Tables 4.2.6.8 and 6.1.1.4'

loop_
_geom_angle_atom_site_label_1
_geom_angle_atom_site_label_2
_geom_angle_atom_site_label_3
_geom_angle
O1 Y1 O6 89.03(7)
O1 Y1 O10 144.09(6)
O6 Y1 O10 101.01(7)
O1 Y1 O9 77.18(6)
O6 Y1 O9 143.64(6)
O10 Y1 O9 74.46(6)
O1 Y1 O13 144.12(6)
O6 Y1 O13 78.01(6)
O10 Y1 O13 71.72(7)
O9 Y1 O13 130.86(6)
O1 Y1 O14 100.71(7)
O6 Y1 O14 144.08(6)
O10 Y1 O14 91.14(7)
O9 Y1 O14 72.15(6)
O13 Y1 O14 73.96(6)
O1 Y1 O5 77.75(8)
O6 Y1 O5 71.57(6)
O10 Y1 O5 73.13(8)
O9 Y1 O5 72.67(7)
O13 Y1 O5 127.24(8)
O14 Y1 O5 144.18(6)
O1 Y1 O2 72.28(6)
O6 Y1 O2 76.21(7)
O10 Y1 O2 143.53(7)
O9 Y1 O2 128.59(7)
O13 Y1 O2 72.17(6)
O14 Y1 O2 74.15(7)
O5 Y1 O2 135.85(7)
C1 O1 Y1 136.53(16)
O1 C1 C2 125.0(2)
O1 C1 H1 117.5
C2 C1 H1 117.5
C1 C2 C3 124.4(2)
C1 C2 N1 117.9(2)
C3 C2 N1 117.7(2)
O2 C3 C2 124.9(2)
O2 C3 H3 117.6
C2 C3 H3 117.6
C3 O2 Y1 134.91(16)
O3 N1 O4 122.6(3)
O3 N1 C2 119.4(2)
O4 N1 C2 117.7(2)
C4 O5 Y1 137.32(18)
O5 C4 C5 124.4(2)
O5 C4 H4 117.8
C5 C4 H4 117.8
C6 C5 C4 123.2(2)
C6 C5 N2 118.2(2)
C4 C5 N2 118.6(2)
O6 C6 C5 124.9(2)
O6 C6 H6 117.5
C5 C6 H6 117.5
C6 O6 Y1 137.61(15)
O7 N2 O8 121.6(3)
O7 N2 C5 118.8(3)
O8 N2 C5 119.5(2)
C7 O9 Y1 133.91(17)
O9 C7 C8 125.5(2)
O9 C7 H7 117.2
C8 C7 H7 117.2
C9 C8 C7 125.4(2)
C9 C8 N3 116.0(3)
C7 C8 N3 118.5(2)
O10 C9 C8 124.6(3)
O10 C9 H9 117.7
C8 C9 H9 117.7
C9 O10 Y1 135.26(18)
O11 N3 O12 123.2(3)
O11 N3 C8 117.8(3)
O12 N3 C8 119.0(3)
C10 O13 Y1 135.29(17)
O13 C10 C11 124.4(2)
O13 C10 H10 117.8
C11 C10 H10 117.8
C12 C11 C10 125.2(2)
C12 C11 N4 116.6(3)
C10 C11 N4 118.2(3)
O14 C12 C11 125.7(3)
O14 C12 H12 117.1
C11 C12 H12 117.1
C12 O14 Y1 134.19(18)
O16 N4 O15 122.5(3)
O16 N4 C11 118.5(3)
O15 N4 C11 119.0(3)
C31 As1 C25 107.55(10)
C31 As1 C13 111.72(10)
C25 As1 C13 108.98(10)
C31 As1 C19 108.88(10)
C25 As1 C19 109.87(11)
C13 As1 C19 109.80(10)
C14 C13 C18 120.3(2)
C14 C13 As1 120.78(17)
C18 C13 As1 118.9(2)
C15 C14 C13 119.6(2)
C15 C14 H14 120.2
C13 C14 H14 120.2
C16 C15 C14 120.4(3)
C16 C15 H15 119.8
C14 C15 H15 119.8
C15 C16 C17 120.1(3)
C15 C16 H16 119.9
C17 C16 H16 119.9
C18 C17 C16 120.2(3)
C18 C17 H17 119.9
C16 C17 H17 119.9
C17 C18 C13 119.3(3)
C17 C18 H18 120.3
C13 C18 H18 120.3
C24 C19 C20 121.3(2)
C24 C19 As1 118.3(2)
C20 C19 As1 120.35(19)
C21 C20 C19 119.1(3)
C21 C20 H20 120.5
C19 C20 H20 120.5
C22 C21 C20 120.3(3)
C22 C21 H21 119.9
C20 C21 H21 119.9
C23 C22 C21 120.3(3)
C23 C22 H22 119.9
C21 C22 H22 119.9
C22 C23 C24 120.6(3)
C22 C23 H23 119.7
C24 C23 H23 119.7
C19 C24 C23 118.6(3)
C19 C24 H24 120.7
C23 C24 H24 120.7
C30 C25 C26 120.8(2)
C30 C25 As1 121.2(2)
C26 C25 As1 118.05(19)
C27 C26 C25 119.2(3)
C27 C26 H26 120.4
C25 C26 H26 120.4
C28 C27 C26 120.3(3)
C28 C27 H27 119.8
C26 C27 H27 119.8
C27 C28 C29 120.8(3)
C27 C28 H28 119.6
C29 C28 H28 119.6
C28 C29 C30 120.2(3)
C28 C29 H29 119.9
C30 C29 H29 119.9
C29 C30 C25 118.8(3)
C29 C30 H30 120.6
C25 C30 H30 120.6
C32 C31 C36 120.8(2)
C32 C31 As1 117.34(17)
C36 C31 As1 121.85(18)
C33 C32 C31 119.7(2)
C33 C32 H32 120.1
C31 C32 H32 120.1
C34 C33 C32 120.1(3)
C34 C33 H33 120.0
C32 C33 H33 120.0
C33 C34 C35 120.2(2)
C33 C34 H34 119.9
C35 C34 H34 119.9
C34 C35 C36 121.0(2)
C34 C35 H35 119.5
C36 C35 H35 119.5
C35 C36 C31 118.1(2)
C35 C36 H36 120.9
C31 C36 H36 120.9

loop_
_geom_bond_atom_site_label_1
_geom_bond_atom_site_label_2
_geom_bond_distance
Y1 O1 2.3104(18)
Y1 O6 2.3186(17)
Y1 O10 2.3189(18)
Y1 O9 2.3257(16)
Y1 O13 2.3389(17)
Y1 O14 2.3410(18)
Y1 O5 2.3524(19)
Y1 O2 2.3860(18)
O1 C1 1.251(3)
C1 C2 1.386(3)
C1 H1 0.9300
C2 C3 1.395(4)
C2 N1 1.434(3)
C3 O2 1.237(3)
C3 H3 0.9300
N1 O3 1.208(3)
N1 O4 1.216(4)
O5 C4 1.234(3)
C4 C5 1.399(4)
C4 H4 0.9300
C5 C6 1.397(3)
C5 N2 1.425(3)
C6 O6 1.245(3)
C6 H6 0.9300
N2 O7 1.226(3)
N2 O8 1.225(3)
O9 C7 1.254(3)
C7 C8 1.392(4)
C7 H7 0.9300
C8 C9 1.389(4)
C8 N3 1.442(3)
C9 O10 1.250(3)
C9 H9 0.9300
N3 O11 1.226(4)
N3 O12 1.230(4)
O13 C10 1.241(3)
C10 C11 1.406(4)
C10 H10 0.9300
C11 C12 1.391(4)
C11 N4 1.443(4)
C12 O14 1.246(3)
C12 H12 0.9300
N4 O16 1.219(3)
N4 O15 1.223(4)
As1 C31 1.907(2)
As1 C25 1.910(2)
As1 C13 1.915(2)
As1 C19 1.920(2)
C13 C14 1.386(4)
C13 C18 1.387(3)
C14 C15 1.382(4)
C14 H14 0.9300
C15 C16 1.373(4)
C15 H15 0.9300
C16 C17 1.385(5)
C16 H16 0.9300
C17 C18 1.386(4)
C17 H17 0.9300
C18 H18 0.9300
C19 C24 1.383(4)
C19 C20 1.385(4)
C20 C21 1.383(4)
C20 H20 0.9300
C21 C22 1.380(5)
C21 H21 0.9300
C22 C23 1.370(5)
C22 H22 0.9300
C23 C24 1.393(4)
C23 H23 0.9300
C24 H24 0.9300
C25 C30 1.388(4)
C25 C26 1.390(4)
C26 C27 1.380(4)
C26 H26 0.9300
C27 C28 1.365(5)
C27 H27 0.9300
C28 C29 1.377(5)
C28 H28 0.9300
C29 C30 1.387(4)
C29 H29 0.9300
C30 H30 0.9300
C31 C32 1.384(3)
C31 C36 1.393(3)
C32 C33 1.382(4)
C32 H32 0.9300
C33 C34 1.370(4)
C33 H33 0.9300
C34 C35 1.377(4)
C34 H34 0.9300
C35 C36 1.386(4)
C35 H35 0.9300
C36 H36 0.9300
